data_4516259
loop_
_publ_author_name
'Li, Peng'
'Arman, Hadi D.'
'Wang, Hailong'
'Weng, Linhong'
'Alfooty, Khalid'
'Angawi, Rehab F.'
'Chen, Banglin'

_publ_section_title
;
 Solvent Dependent Structures of Melamine: Porous or Nonporous?
;
_journal_issue 4
_journal_name_full 'Crystal Growth &amp; Design'
_journal_page_first 1871
_journal_paper_doi 10.1021/acs.cgd.5b00039
_journal_volume 15
_journal_year 2015
_chemical_formula_moiety 'C3 H6 N6, C3 H7 N O'
_chemical_formula_sum 'C6 H13 N7 O'
_chemical_formula_weight 199.23
_space_group_IT_number 88
_space_group_name_Hall '-I 4ad'
_space_group_name_H-M_alt 'I 41/a :2'
_symmetry_cell_setting tetragonal
_symmetry_space_group_name_Hall '-I 4ad'
_symmetry_space_group_name_H-M 'I 41/a :2'
_atom_sites_solution_hydrogens geom
_atom_sites_solution_primary direct
_atom_sites_solution_secondary difmap
_audit_creation_method SHELXL-97
_cell_angle_alpha 90.00
_cell_angle_beta 90.00
_cell_angle_gamma 90.00
_cell_formula_units_Z 16
_cell_length_a 12.150(2)
_cell_length_b 12.150(2)
_cell_length_c 24.405(2)
_cell_measurement_reflns_used 6561
_cell_measurement_temperature 98(2)
_cell_measurement_theta_max 27.6
_cell_measurement_theta_min 3.0
_cell_volume 3602.7(9)
_computing_cell_refinement
;
CrystalClear-SM Expert 2.0 r5 (Rigaku, 2010)
;
_computing_data_collection
;
CrystalClear-SM Expert 2.0 r5 (Rigaku, 2010)
;
_computing_data_reduction
;
CrystalClear-SM Expert 2.0 r5 (Rigaku, 2010)
;
_computing_structure_refinement 'SHELXL-97 (Sheldrick, 1997)'
_computing_structure_solution 'SHELXS-97 (Sheldrick, 1990)'
_diffrn_ambient_temperature 98(2)
_diffrn_detector_area_resol_mean 28.5714
_diffrn_measured_fraction_theta_full 0.990
_diffrn_measured_fraction_theta_max 0.990
_diffrn_measurement_device_type
;
Saturn724 (2x2 bin mode)
;
_diffrn_measurement_method \w
_diffrn_radiation_monochromator graphite
_diffrn_radiation_source 'sealed tube'
_diffrn_radiation_type MoK\a
_diffrn_radiation_wavelength 0.71073
_diffrn_reflns_av_R_equivalents 0.0706
_diffrn_reflns_av_sigmaI/netI 0.0545
_diffrn_reflns_limit_h_max 15
_diffrn_reflns_limit_h_min -14
_diffrn_reflns_limit_k_max 13
_diffrn_reflns_limit_k_min -15
_diffrn_reflns_limit_l_max 28
_diffrn_reflns_limit_l_min -31
_diffrn_reflns_number 9049
_diffrn_reflns_reduction_process 'Lp corrections applied'
_diffrn_reflns_theta_full 27.47
_diffrn_reflns_theta_max 27.47
_diffrn_reflns_theta_min 4.10
_diffrn_standards_decay_% <1
_diffrn_standards_interval_count 0
_diffrn_standards_number 0
_exptl_absorpt_coefficient_mu 0.110
_exptl_absorpt_correction_T_max 0.987
_exptl_absorpt_correction_T_min 0.961
_exptl_absorpt_correction_type multi-scan
_exptl_absorpt_process_details 'ABSCOR (Higashi, 1995)'
_exptl_crystal_colour colourless
_exptl_crystal_density_diffrn 1.469
_exptl_crystal_density_method 'not measured'
_exptl_crystal_description platelet
_exptl_crystal_F_000 1696
_exptl_crystal_size_max 0.42
_exptl_crystal_size_mid 0.30
_exptl_crystal_size_min 0.12
_refine_diff_density_max 0.278
_refine_diff_density_min -0.273
_refine_diff_density_rms 0.063
_refine_ls_extinction_method none
_refine_ls_goodness_of_fit_ref 1.016
_refine_ls_hydrogen_treatment mixed
_refine_ls_matrix_type full
_refine_ls_number_parameters 100
_refine_ls_number_reflns 2053
_refine_ls_number_restraints 0
_refine_ls_restrained_S_all 1.016
_refine_ls_R_factor_all 0.1000
_refine_ls_R_factor_gt 0.0850
_refine_ls_shift/su_max 0.000
_refine_ls_shift/su_mean 0.000
_refine_ls_structure_factor_coef Fsqd
_refine_ls_weighting_details 'calc w=1/[\s^2^(Fo^2^)+(0.0100P)^2^+14.0000P] where P=(Fo^2^+2Fc^2^)/3'
_refine_ls_weighting_scheme calc
_refine_ls_wR_factor_gt 0.1756
_refine_ls_wR_factor_ref 0.1835
_reflns_number_gt 1526
_reflns_number_total 2053
_reflns_threshold_expression >2sigma(I)
_cod_data_source_file cg5b00039_si_003.cif
_cod_data_source_block MA-2
_cod_original_sg_symbol_H-M I4(1)/a
_cod_original_formula_sum 'C6 H13 N7 O1'
_cod_database_code 4516259

loop_
_symmetry_equiv_pos_as_xyz
'x, y, z'
'-y+3/4, x+1/4, z+1/4'
'-x+1/2, -y, z+1/2'
'y+3/4, -x+3/4, z+3/4'
'x+1/2, y+1/2, z+1/2'
'-y+5/4, x+3/4, z+3/4'
'-x+1, -y+1/2, z+1'
'y+5/4, -x+5/4, z+5/4'
'-x, -y, -z'
'y-3/4, -x-1/4, -z-1/4'
'x-1/2, y, -z-1/2'
'-y-3/4, x-3/4, -z-3/4'
'-x+1/2, -y+1/2, -z+1/2'
'y-1/4, -x+1/4, -z+1/4'
'x, y+1/2, -z'
'-y-1/4, x-1/4, -z-1/4'

loop_
_atom_site_label
_atom_site_type_symbol
_atom_site_fract_x
_atom_site_fract_y
_atom_site_fract_z
_atom_site_U_iso_or_equiv
_atom_site_adp_type
_atom_site_occupancy
_atom_site_symmetry_multiplicity
_atom_site_calc_flag
N1 N 0.24086(15) 0.60929(16) 0.26190(9) 0.0258(5) Uani 1 1 d
N2 N 0.34293(15) 0.61013(16) 0.17738(9) 0.0266(5) Uani 1 1 d
N3 N 0.43708(16) 0.61278(17) 0.26383(9) 0.0285(5) Uani 1 1 d
N4 N 0.15363(17) 0.6107(2) 0.17886(11) 0.0370(6) Uani 1 1 d
N5 N 0.53036(17) 0.6074(2) 0.18192(11) 0.0348(6) Uani 1 1 d
N6 N 0.33601(19) 0.6063(2) 0.34276(10) 0.0345(5) Uani 1 1 d
C1 C 0.24821(18) 0.61110(18) 0.20685(11) 0.0269(5) Uani 1 1 d
C2 C 0.43409(18) 0.61154(19) 0.20887(10) 0.0259(5) Uani 1 1 d
C3 C 0.33839(19) 0.61086(19) 0.28792(10) 0.0265(5) Uani 1 1 d
H6A H 0.275(3) 0.605(2) 0.3644(12) 0.032 Uiso 1 1 d
H5B H 0.588(3) 0.612(2) 0.1997(12) 0.032 Uiso 1 1 d
H5A H 0.542(2) 0.611(2) 0.1444(13) 0.032 Uiso 1 1 d
H4A H 0.161(2) 0.628(2) 0.1426(12) 0.032 Uiso 1 1 d
H4B H 0.085(2) 0.611(2) 0.1968(12) 0.032 Uiso 1 1 d
H6B H 0.383(3) 0.616(2) 0.3656(12) 0.032 Uiso 1 1 d
N7 N 0.37404(19) 0.4892(2) 0.51154(10) 0.0512(5) Uani 1 1 d
C4 C 0.36665(19) 0.52900(19) 0.47097(10) 0.0539(5) Uani 1 1 d
C5 C 0.37404(19) 0.37190(19) 0.50454(10) 0.0721(5) Uani 1 1 d
C6 C 0.37404(19) 0.55420(19) 0.56154(10) 0.0740(5) Uani 1 1 d
O1 O 0.35685(19) 0.63196(18) 0.46503(10) 0.0636(5) Uani 1 1 d
H7 H 0.36999(17) 0.4971(28) 0.42613(10) 0.11 Uiso 1 1 d
H8A H 0.28850 0.33796 0.51364 0.11 Uiso 1 1 d
H8B H 0.43632 0.33273 0.53353 0.11 Uiso 1 1 d
H8C H 0.39730 0.35198 0.46039 0.11 Uiso 1 1 d
H9A H 0.42821 0.63081 0.56151 0.11 Uiso 1 1 d
H9B H 0.40752 0.49227 0.59242 0.11 Uiso 1 1 d
H9C H 0.28639 0.57789 0.57332 0.11 Uiso 1 1 d

loop_
_atom_site_aniso_label
_atom_site_aniso_U_11
_atom_site_aniso_U_22
_atom_site_aniso_U_33
_atom_site_aniso_U_23
_atom_site_aniso_U_13
_atom_site_aniso_U_12
N1 0.0165(9) 0.0240(9) 0.0370(12) -0.0023(8) 0.0005(8) -0.0004(7)
N2 0.0169(9) 0.0232(9) 0.0397(12) 0.0010(8) 0.0012(8) 0.0003(7)
N3 0.0178(9) 0.0324(11) 0.0352(12) -0.0003(9) 0.0014(8) -0.0008(7)
N4 0.0169(10) 0.0536(15) 0.0405(13) 0.0014(11) 0.0001(9) 0.0010(9)
N5 0.0165(10) 0.0476(13) 0.0403(13) -0.0013(11) 0.0025(9) -0.0020(9)
N6 0.0185(10) 0.0483(14) 0.0367(12) -0.0015(10) 0.0000(9) -0.0010(9)
C1 0.0188(11) 0.0198(11) 0.0421(14) 0.0026(9) 0.0025(9) 0.0003(8)
C2 0.0186(10) 0.0222(11) 0.0370(13) 0.0008(9) 0.0005(9) -0.0014(8)
C3 0.0196(10) 0.0206(10) 0.0394(13) -0.0025(9) 0.0006(9) 0.0007(8)
O1 0.115(3) 0.0301(17) 0.0441(19) -0.0081(15) -0.0115(19) 0.0013(18)
C4 0.090(4) 0.034(3) 0.038(2) -0.011(2) -0.016(2) 0.004(2)
N7 0.081(3) 0.0314(19) 0.042(2) -0.0130(17) -0.017(2) 0.0058(19)
C5 0.086(4) 0.072(4) 0.054(3) -0.024(3) -0.015(3) 0.014(3)
C6 0.098(5) 0.038(3) 0.085(4) -0.023(3) -0.037(4) -0.002(3)

loop_
_atom_type_symbol
_atom_type_description
_atom_type_scat_dispersion_real
_atom_type_scat_dispersion_imag
_atom_type_scat_source
C C 0.0181 0.0091 'International Tables Vol C Tables 4.2.6.8 and 6.1.1.4'
H H 0.0000 0.0000 'International Tables Vol C Tables 4.2.6.8 and 6.1.1.4'
N N 0.0311 0.0180 'International Tables Vol C Tables 4.2.6.8 and 6.1.1.4'
O O 0.0492 0.0322 'International Tables Vol C Tables 4.2.6.8 and 6.1.1.4'

loop_
_geom_angle_atom_site_label_1
_geom_angle_atom_site_label_2
_geom_angle_atom_site_label_3
_geom_angle
C3 N1 C1 114.4(2)
C2 N2 C1 113.2(2)
C3 N3 C2 114.5(2)
C1 N4 H4A 114.2(18)
C1 N4 H4B 121.6(17)
H4A N4 H4B 122(2)
C2 N5 H5B 118(2)
C2 N5 H5A 128.2(18)
H5B N5 H5A 113(3)
C3 N6 H6A 126.8(18)
C3 N6 H6B 132(2)
H6A N6 H6B 100(3)
N4 C1 N1 116.9(2)
N4 C1 N2 117.3(2)
N1 C1 N2 125.8(2)
N3 C2 N5 117.8(2)
N3 C2 N2 126.3(2)
N5 C2 N2 115.8(2)
N3 C3 N6 117.4(2)
N3 C3 N1 125.7(2)
N6 C3 N1 116.9(2)

loop_
_geom_bond_atom_site_label_1
_geom_bond_atom_site_label_2
_geom_bond_distance
N1 C3 1.345(3)
N1 C1 1.347(3)
N2 C2 1.348(3)
N2 C1 1.357(3)
N3 C3 1.336(3)
N3 C2 1.342(3)
N4 C1 1.337(3)
N4 H4A 0.91(3)
N4 H4B 0.94(3)
N5 C2 1.343(3)
N5 H5B 0.82(3)
N5 H5A 0.93(3)
N6 C3 1.340(3)
N6 H6A 0.91(3)
N6 H6B 0.81(3)
